data_7251053
loop_
_publ_author_name
'Jin, Chengliu'
'Zhang, Zhen'
'Liao, Peng'
'Zhang, Chen'
'Cao, Hua'
'Ma, Yanlong'

_publ_section_title
;
 Design, synthesis and structure-activity relationship analysis of the
 dibenzodiazepinone derivatives against osimertinib resistant NSCLC
;
_journal_name_full 'RSC Medicinal Chemistry'
_journal_paper_doi 10.1039/D5MD00759C
_journal_year 2025
_chemical_formula_moiety 'I, 0.5(C2 H4 Cl2), C25 H27 F N3 O2'
_chemical_formula_sum 'C26 H29 Cl F I N3 O2'
_chemical_formula_weight 596.87
_space_group_crystal_system monoclinic
_space_group_IT_number 15
_space_group_name_Hall '-C 2yc'
_space_group_name_H-M_alt 'C 1 2/c 1'
_atom_sites_solution_hydrogens mixed
_atom_sites_solution_primary dual
_audit_creation_date 2022-12-12
_audit_creation_method
;
Olex2 1.2
(compiled 2018.05.29 svn.r3508 for OlexSys, GUI svn.r5506)
;
_audit_update_record
;
2023-02-19 deposited with the CCDC.	2025-10-16 downloaded from the CCDC.
;
_cell_angle_alpha 90
_cell_angle_beta 94.353(3)
_cell_angle_gamma 90
_cell_formula_units_Z 8
_cell_length_a 37.035(3)
_cell_length_b 9.0602(6)
_cell_length_c 15.6080(11)
_cell_measurement_reflns_used 4905
_cell_measurement_temperature 150
_cell_measurement_theta_max 26.119
_cell_measurement_theta_min 2.206
_cell_volume 5222.1(7)
_computing_cell_refinement 'SAINT V8.40A (?, 2016)'
_computing_data_reduction 'SAINT V8.40A (?, 2016)'
_computing_molecular_graphics 'Olex2 (Dolomanov et al., 2009)'
_computing_publication_material 'Olex2 (Dolomanov et al., 2009)'
_computing_structure_refinement 'ShelXL (Sheldrick, 2015)'
_computing_structure_solution 'ShelXT (Sheldrick, 2015)'
_diffrn_ambient_temperature 150.0
_diffrn_measured_fraction_theta_full 0.991
_diffrn_measured_fraction_theta_max 0.987
_diffrn_measurement_device_type 'Bruker D8 VENTURE'
_diffrn_measurement_method '\f and \w scans'
_diffrn_radiation_type MoK\a
_diffrn_radiation_wavelength 0.71073
_diffrn_reflns_av_R_equivalents 0.0694
_diffrn_reflns_av_unetI/netI 0.0645
_diffrn_reflns_Laue_measured_fraction_full 0.991
_diffrn_reflns_Laue_measured_fraction_max 0.987
_diffrn_reflns_limit_h_max 43
_diffrn_reflns_limit_h_min -46
_diffrn_reflns_limit_k_max 10
_diffrn_reflns_limit_k_min -11
_diffrn_reflns_limit_l_max 19
_diffrn_reflns_limit_l_min -19
_diffrn_reflns_number 19359
_diffrn_reflns_point_group_measured_fraction_full 0.991
_diffrn_reflns_point_group_measured_fraction_max 0.987
_diffrn_reflns_theta_full 25.242
_diffrn_reflns_theta_max 26.411
_diffrn_reflns_theta_min 2.206
_diffrn_standards_number 0
_exptl_absorpt_coefficient_mu 1.363
_exptl_absorpt_correction_T_max 0.9281
_exptl_absorpt_correction_T_min 0.7351
_exptl_absorpt_correction_type multi-scan
_exptl_absorpt_process_details
'SADABS-2016/2 (Bruker,2016/2) was used for absorption correction. wR2(int) was 0.0707 before and 0.0543 after correction. The Ratio of minimum to maximum transmission is 0.7920. The \l/2 correction factor is Not present.'
_exptl_crystal_colour colourless
_exptl_crystal_colour_primary colourless
_exptl_crystal_density_diffrn 1.518
_exptl_crystal_description block
_exptl_crystal_F_000 2408
_exptl_crystal_size_max 0.15
_exptl_crystal_size_mid 0.08
_exptl_crystal_size_min 0.05
_refine_diff_density_max 0.680
_refine_diff_density_min -1.080
_refine_diff_density_rms 0.124
_refine_ls_extinction_method none
_refine_ls_goodness_of_fit_ref 1.086
_refine_ls_hydrogen_treatment constr
_refine_ls_matrix_type full
_refine_ls_number_parameters 328
_refine_ls_number_reflns 5302
_refine_ls_number_restraints 334
_refine_ls_restrained_S_all 1.057
_refine_ls_R_factor_all 0.0782
_refine_ls_R_factor_gt 0.0526
_refine_ls_shift/su_max 0.000
_refine_ls_shift/su_mean 0.000
_refine_ls_structure_factor_coef Fsqd
_refine_ls_weighting_details 'w=1/[\s^2^(Fo^2^)+(0.0411P)^2^+33.6774P] where P=(Fo^2^+2Fc^2^)/3'
_refine_ls_weighting_scheme calc
_refine_ls_wR_factor_gt 0.1133
_refine_ls_wR_factor_ref 0.1267
_reflns_Friedel_coverage 0.000
_reflns_number_gt 4089
_reflns_number_total 5302
_reflns_threshold_expression 'I > 2\s(I)'
_cod_data_source_file d5md00759c2.cif
_cod_data_source_block 1212s36_0m
_cod_database_code 7251053
_shelx_shelxl_version_number 2018/3
_shelx_space_group_comment
;
The symmetry employed for this shelxl refinement is uniquely defined
by the following loop, which should always be used as a source of
symmetry information in preference to the above space-group names.
They are only intended as comments.
;
_shelx_estimated_absorpt_t_max 0.935
_shelx_estimated_absorpt_t_min 0.822
_olex2_refinement_description
;
1. Fixed Uiso
 At 1.2 times of:
  All C(H) groups, All C(H,H) groups, All N(H) groups
 At 1.5 times of:
  All C(H,H,H) groups
2. Rigid bond restraints
 All non-hydrogen atoms
 with sigma for 1-2 distances of 0.01 and sigma for 1-3 distances of 0.01
3. Uiso/Uaniso restraints and constraints
All non-hydrogen atoms have similar U: within 2A with sigma of 0.04 and sigma
for terminal atoms of 0.08
Uanis(C26) \\sim Ueq, Uanis(Cl1) \\sim Ueq, Uanis(C27) \\sim Ueq, Uanis(Cl2)
\\sim Ueq: with sigma of 0.005 and sigma for terminal atoms of 0.01
Uanis(Cl1) \\sim Ueq, Uanis(Cl2) \\sim Ueq: with sigma of 0.005 and sigma for
terminal atoms of 0.01
4. Others
 Fixed Sof: Cl1(0.5) Cl2(0.5) C26(0.5) H26A(0.5) H26B(0.5) C27(0.5) H27A(0.5)
 H27B(0.5)
5.a Riding coordinates:
 N2(H2)
5.b Secondary CH2 refined with riding coordinates:
 C16(H16A,H16B), C15(H15A,H15B), C7(H7A,H7B), C26(H26A,H26B), C27(H27A,H27B)
5.c Aromatic/amide H refined with riding coordinates:
 C13(H13), C21(H21), C12(H12), C24(H24), C9(H9), C23(H23), C2(H2A), C3(H3),
 C4(H4), C6(H6), C5(H5)
5.d Idealised Me refined as rotating group:
 C17(H17A,H17B,H17C), C19(H19A,H19B,H19C), C18(H18A,H18B,H18C)
;
_olex2_submission_special_instructions 'No special instructions were received'

loop_
_space_group_symop_operation_xyz
'x, y, z'
'-x, y, -z+1/2'
'x+1/2, y+1/2, z'
'-x+1/2, y+1/2, -z+1/2'
'-x, -y, -z'
'x, -y, z-1/2'
'-x+1/2, -y+1/2, -z'
'x+1/2, -y+1/2, z-1/2'

loop_
_atom_site_label
_atom_site_type_symbol
_atom_site_fract_x
_atom_site_fract_y
_atom_site_fract_z
_atom_site_U_iso_or_equiv
_atom_site_adp_type
_atom_site_occupancy
_atom_site_site_symmetry_order
_atom_site_calc_flag
_atom_site_refinement_flags_posn
_atom_site_refinement_flags_adp
_atom_site_refinement_flags_occupancy
_atom_site_disorder_assembly
_atom_site_disorder_group
I1 I 0.29123(2) 0.98192(4) 0.39641(2) 0.02950(13) Uani 1 1 d . U . . .
Cl1 Cl 0.45793(18) 0.5978(8) 0.2263(4) 0.0728(18) Uani 0.5 1 d . U P A -1
Cl2 Cl 0.54650(16) 0.6668(6) 0.2616(4) 0.0488(12) Uani 0.5 1 d . U P A -1
F1 F 0.39068(9) 0.9856(4) 0.8730(2) 0.0468(9) Uani 1 1 d . U . . .
O2 O 0.43677(10) 0.3790(4) 0.4379(2) 0.0299(9) Uani 1 1 d . U . . .
O1 O 0.33974(11) 0.3431(4) 0.6563(3) 0.0337(10) Uani 1 1 d . U . . .
N3 N 0.26474(11) 0.5642(4) 0.8634(3) 0.0202(9) Uani 1 1 d . U . . .
N1 N 0.34154(12) 0.5738(4) 0.7133(3) 0.0216(9) Uani 1 1 d . U . . .
N2 N 0.33384(11) 0.7526(5) 0.5657(3) 0.0245(9) Uani 1 1 d . U . . .
H2 H 0.325769 0.819280 0.528029 0.029 Uiso 1 1 d R . . . .
C10 C 0.36807(13) 0.5236(5) 0.5759(3) 0.0187(10) Uani 1 1 d . U . . .
C25 C 0.34729(13) 0.8153(5) 0.6451(3) 0.0207(10) Uani 1 1 d . U . . .
C8 C 0.40992(14) 0.4615(6) 0.4709(3) 0.0252(11) Uani 1 1 d . U . . .
C16 C 0.28704(13) 0.6069(5) 0.7893(3) 0.0189(10) Uani 1 1 d . U . . .
H16A H 0.272186 0.591493 0.734632 0.023 Uiso 1 1 calc R . . . .
H16B H 0.292880 0.713367 0.793897 0.023 Uiso 1 1 calc R . . . .
C11 C 0.35859(14) 0.6523(5) 0.5320(3) 0.0215(11) Uani 1 1 d . U . . .
C20 C 0.35354(14) 0.7250(5) 0.7157(4) 0.0241(11) Uani 1 1 d . U . . .
C14 C 0.34871(13) 0.4733(5) 0.6515(3) 0.0209(10) Uani 1 1 d . U . . .
C17 C 0.28546(15) 0.5905(6) 0.9478(3) 0.0290(12) Uani 1 1 d . U . . .
H17A H 0.306180 0.523064 0.953996 0.043 Uiso 1 1 calc GR . . . .
H17B H 0.269674 0.573121 0.994416 0.043 Uiso 1 1 calc GR . . . .
H17C H 0.294145 0.692733 0.950452 0.043 Uiso 1 1 calc GR . . . .
C13 C 0.39939(15) 0.5870(6) 0.4251(4) 0.0282(12) Uani 1 1 d . U . . .
H13 H 0.409781 0.608251 0.372643 0.034 Uiso 1 1 calc R . . . .
C19 C 0.23132(14) 0.6590(6) 0.8583(4) 0.0249(12) Uani 1 1 d . U . . .
H19A H 0.238349 0.763220 0.861795 0.037 Uiso 1 1 calc GR . . . .
H19B H 0.216646 0.634803 0.906047 0.037 Uiso 1 1 calc GR . . . .
H19C H 0.217179 0.640739 0.803676 0.037 Uiso 1 1 calc GR . . . .
C21 C 0.36908(15) 0.7819(6) 0.7928(4) 0.0280(12) Uani 1 1 d . U . . .
H21 H 0.374610 0.719572 0.840998 0.034 Uiso 1 1 calc R . . . .
C12 C 0.37404(15) 0.6815(6) 0.4547(4) 0.0263(12) Uani 1 1 d . U . . .
H12 H 0.366987 0.767032 0.422445 0.032 Uiso 1 1 calc R . . . .
C24 C 0.35505(14) 0.9647(6) 0.6524(4) 0.0270(12) Uani 1 1 d . U . . .
H24 H 0.350775 1.027039 0.603763 0.032 Uiso 1 1 calc R . . . .
C15 C 0.32207(15) 0.5205(6) 0.7864(4) 0.0281(12) Uani 1 1 d . U . . .
H15A H 0.337290 0.534489 0.840773 0.034 Uiso 1 1 calc R . . . .
H15B H 0.316702 0.413959 0.779554 0.034 Uiso 1 1 calc R . . . .
C22 C 0.37612(15) 0.9294(6) 0.7973(4) 0.0328(13) Uani 1 1 d . U . . .
C9 C 0.39351(14) 0.4262(6) 0.5453(3) 0.0231(11) Uani 1 1 d . U . . .
H9 H 0.399460 0.337061 0.575148 0.028 Uiso 1 1 calc R . . . .
C18 C 0.25297(16) 0.4065(6) 0.8569(4) 0.0334(14) Uani 1 1 d . U . . .
H18A H 0.238237 0.391357 0.802761 0.050 Uiso 1 1 calc GR . . . .
H18B H 0.238630 0.382335 0.905227 0.050 Uiso 1 1 calc GR . . . .
H18C H 0.274341 0.342498 0.858373 0.050 Uiso 1 1 calc GR . . . .
C7 C 0.45107(15) 0.2564(6) 0.4883(4) 0.0302(12) Uani 1 1 d . U . . .
H7A H 0.432250 0.179550 0.492002 0.036 Uiso 1 1 calc R . . . .
H7B H 0.458910 0.289472 0.547214 0.036 Uiso 1 1 calc R . . . .
C1 C 0.48265(15) 0.1954(6) 0.4453(4) 0.0284(12) Uani 1 1 d . U . . .
C23 C 0.36888(14) 1.0237(6) 0.7293(4) 0.0335(13) Uani 1 1 d . U . . .
H23 H 0.373279 1.126671 0.735159 0.040 Uiso 1 1 calc R . . . .
C2 C 0.47978(16) 0.0647(7) 0.4005(4) 0.0336(13) Uani 1 1 d . U . . .
H2A H 0.457566 0.011850 0.397135 0.040 Uiso 1 1 calc R . . . .
C3 C 0.50905(18) 0.0093(7) 0.3601(4) 0.0431(15) Uani 1 1 d . U . . .
H3 H 0.506814 -0.080286 0.328423 0.052 Uiso 1 1 calc R . . . .
C4 C 0.54119(18) 0.0849(9) 0.3662(4) 0.0477(17) Uani 1 1 d . U . . .
H4 H 0.561389 0.046942 0.339284 0.057 Uiso 1 1 calc R . . . .
C6 C 0.51544(17) 0.2690(8) 0.4507(5) 0.0478(18) Uani 1 1 d . U . . .
H6 H 0.517947 0.358414 0.482343 0.057 Uiso 1 1 calc R . . . .
C5 C 0.54435(19) 0.2145(9) 0.4109(5) 0.058(2) Uani 1 1 d . U . . .
H5 H 0.566629 0.266967 0.414309 0.070 Uiso 1 1 calc R . . . .
C26 C 0.4888(5) 0.4791(18) 0.2800(11) 0.056(4) Uani 0.5 1 d . U P A -1
H26A H 0.490059 0.502019 0.342189 0.067 Uiso 0.5 1 calc R . P A -1
H26B H 0.479928 0.376508 0.272427 0.067 Uiso 0.5 1 calc R . P A -1
C27 C 0.5277(5) 0.490(2) 0.2479(13) 0.061(4) Uani 0.5 1 d . U P A -1
H27A H 0.526603 0.463252 0.186231 0.073 Uiso 0.5 1 calc R . P A -1
H27B H 0.543611 0.417554 0.279775 0.073 Uiso 0.5 1 calc R . P A -1

loop_
_atom_site_aniso_label
_atom_site_aniso_U_11
_atom_site_aniso_U_22
_atom_site_aniso_U_33
_atom_site_aniso_U_23
_atom_site_aniso_U_13
_atom_site_aniso_U_12
I1 0.0327(2) 0.02538(19) 0.0308(2) 0.00280(16) 0.00437(15) 0.00352(15)
Cl1 0.060(3) 0.108(5) 0.052(3) 0.027(4) 0.016(2) 0.017(4)
Cl2 0.051(3) 0.060(3) 0.037(2) -0.009(2) 0.0146(19) 0.004(2)
F1 0.034(2) 0.049(2) 0.056(2) -0.0278(18) -0.0094(17) 0.0107(16)
O2 0.027(2) 0.036(2) 0.028(2) -0.0010(16) 0.0144(17) 0.0072(16)
O1 0.039(2) 0.0194(18) 0.046(3) -0.0009(17) 0.021(2) -0.0024(16)
N3 0.018(2) 0.019(2) 0.025(2) -0.0001(17) 0.0076(18) -0.0006(16)
N1 0.022(2) 0.0189(19) 0.025(2) 0.0045(17) 0.0088(19) 0.0007(16)
N2 0.020(2) 0.024(2) 0.030(2) 0.0032(18) 0.0033(19) 0.0059(17)
C10 0.015(2) 0.020(2) 0.022(2) -0.0010(19) 0.0030(19) -0.0049(18)
C25 0.011(3) 0.021(2) 0.031(3) 0.002(2) 0.007(2) 0.0027(18)
C8 0.020(3) 0.029(3) 0.027(3) -0.008(2) 0.006(2) 0.002(2)
C16 0.018(3) 0.021(2) 0.019(2) 0.0013(19) 0.005(2) 0.0007(19)
C11 0.015(3) 0.024(2) 0.025(3) -0.003(2) 0.002(2) -0.0022(19)
C20 0.016(3) 0.022(2) 0.036(3) 0.001(2) 0.011(2) 0.0061(19)
C14 0.011(2) 0.025(2) 0.027(3) 0.005(2) 0.001(2) 0.0040(19)
C17 0.027(3) 0.041(3) 0.020(3) 0.002(2) 0.006(2) 0.007(2)
C13 0.032(3) 0.031(3) 0.022(3) -0.002(2) 0.007(2) -0.003(2)
C19 0.015(3) 0.025(3) 0.036(3) -0.005(2) 0.009(2) 0.000(2)
C21 0.024(3) 0.031(3) 0.030(3) -0.003(2) 0.005(2) 0.009(2)
C12 0.027(3) 0.026(3) 0.026(3) 0.004(2) 0.003(2) -0.001(2)
C24 0.015(3) 0.025(2) 0.042(3) 0.006(2) 0.009(2) 0.002(2)
C15 0.028(3) 0.025(3) 0.033(3) 0.009(2) 0.015(2) 0.008(2)
C22 0.016(3) 0.036(3) 0.046(3) -0.015(3) 0.004(3) 0.004(2)
C9 0.018(3) 0.022(2) 0.031(3) -0.001(2) 0.009(2) -0.0011(19)
C18 0.035(4) 0.019(3) 0.049(4) 0.003(2) 0.019(3) -0.005(2)
C7 0.024(3) 0.037(3) 0.030(3) -0.001(2) 0.009(2) 0.005(2)
C1 0.021(3) 0.038(3) 0.027(3) -0.003(2) 0.008(2) 0.008(2)
C23 0.015(3) 0.024(3) 0.062(4) -0.006(2) 0.010(3) 0.002(2)
C2 0.021(3) 0.046(3) 0.034(3) -0.004(3) 0.003(2) 0.004(2)
C3 0.042(4) 0.054(4) 0.034(3) -0.018(3) 0.004(3) 0.016(3)
C4 0.027(3) 0.081(5) 0.037(4) -0.005(3) 0.011(3) 0.017(3)
C6 0.029(3) 0.058(4) 0.058(4) -0.024(3) 0.011(3) -0.009(3)
C5 0.024(4) 0.085(5) 0.067(5) -0.019(4) 0.016(3) -0.007(3)
C26 0.054(5) 0.059(5) 0.055(5) 0.009(4) 0.008(4) 0.001(4)
C27 0.060(5) 0.065(5) 0.059(6) 0.002(4) 0.013(4) 0.006(4)

loop_
_atom_type_symbol
_atom_type_description
_atom_type_scat_dispersion_real
_atom_type_scat_dispersion_imag
_atom_type_scat_source
C C 0.0033 0.0016 'International Tables Vol C Tables 4.2.6.8 and 6.1.1.4'
H H 0.0000 0.0000 'International Tables Vol C Tables 4.2.6.8 and 6.1.1.4'
Cl Cl 0.1484 0.1585 'International Tables Vol C Tables 4.2.6.8 and 6.1.1.4'
F F 0.0171 0.0103 'International Tables Vol C Tables 4.2.6.8 and 6.1.1.4'
I I -0.4742 1.8119 'International Tables Vol C Tables 4.2.6.8 and 6.1.1.4'
N N 0.0061 0.0033 'International Tables Vol C Tables 4.2.6.8 and 6.1.1.4'
O O 0.0106 0.0060 'International Tables Vol C Tables 4.2.6.8 and 6.1.1.4'

loop_
_geom_angle_atom_site_label_1
_geom_angle_atom_site_label_2
_geom_angle_atom_site_label_3
_geom_angle
_geom_angle_site_symmetry_1
_geom_angle_site_symmetry_3
_geom_angle_publ_flag
C8 O2 C7 117.5(4) . . ?
C17 N3 C16 111.0(4) . . ?
C17 N3 C19 108.8(4) . . ?
C17 N3 C18 109.9(4) . . ?
C19 N3 C16 107.8(4) . . ?
C18 N3 C16 111.3(4) . . ?
C18 N3 C19 107.9(4) . . ?
C20 N1 C15 117.3(4) . . ?
C14 N1 C20 125.1(4) . . ?
C14 N1 C15 117.4(4) . . ?
C25 N2 C11 112.7(4) . . ?
C11 C10 C14 121.9(4) . . ?
C11 C10 C9 120.9(4) . . ?
C9 C10 C14 116.8(4) . . ?
C20 C25 N2 119.2(4) . . ?
C20 C25 C24 119.5(5) . . ?
C24 C25 N2 121.3(5) . . ?
O2 C8 C13 115.9(5) . . ?
O2 C8 C9 124.3(5) . . ?
C13 C8 C9 119.8(5) . . ?
C15 C16 N3 113.9(4) . . ?
C10 C11 N2 120.1(4) . . ?
C10 C11 C12 118.7(5) . . ?
C12 C11 N2 121.1(5) . . ?
C25 C20 N1 120.8(5) . . ?
C25 C20 C21 120.3(5) . . ?
C21 C20 N1 118.7(5) . . ?
O1 C14 N1 121.9(5) . . ?
O1 C14 C10 119.1(5) . . ?
N1 C14 C10 118.9(4) . . ?
C12 C13 C8 120.7(5) . . ?
C22 C21 C20 118.2(5) . . ?
C13 C12 C11 120.4(5) . . ?
C23 C24 C25 120.8(5) . . ?
N1 C15 C16 108.8(4) . . ?
F1 C22 C21 118.3(6) . . ?
F1 C22 C23 118.7(5) . . ?
C21 C22 C23 123.1(6) . . ?
C8 C9 C10 119.2(5) . . ?
O2 C7 C1 107.9(4) . . ?
C2 C1 C7 120.9(5) . . ?
C2 C1 C6 118.7(5) . . ?
C6 C1 C7 120.5(5) . . ?
C22 C23 C24 118.0(5) . . ?
C1 C2 C3 120.6(6) . . ?
C4 C3 C2 119.4(6) . . ?
C5 C4 C3 120.4(6) . . ?
C5 C6 C1 120.8(6) . . ?
C4 C5 C6 120.1(7) . . ?
C27 C26 Cl1 113.3(12) . . ?
C26 C27 Cl2 112.6(14) . . ?

loop_
_geom_bond_atom_site_label_1
_geom_bond_atom_site_label_2
_geom_bond_distance
_geom_bond_site_symmetry_2
_geom_bond_publ_flag
Cl1 C26 1.737(17) . ?
Cl2 C27 1.756(19) . ?
F1 C22 1.359(7) . ?
O2 C8 1.375(6) . ?
O2 C7 1.439(7) . ?
O1 C14 1.229(6) . ?
N3 C16 1.521(6) . ?
N3 C17 1.492(7) . ?
N3 C19 1.504(6) . ?
N3 C18 1.495(6) . ?
N1 C20 1.440(6) . ?
N1 C14 1.367(7) . ?
N1 C15 1.476(6) . ?
N2 C25 1.419(7) . ?
N2 C11 1.420(6) . ?
C10 C11 1.384(7) . ?
C10 C14 1.499(7) . ?
C10 C9 1.401(7) . ?
C25 C20 1.377(7) . ?
C25 C24 1.387(7) . ?
C8 C13 1.384(8) . ?
C8 C9 1.388(7) . ?
C16 C15 1.519(7) . ?
C11 C12 1.399(7) . ?
C20 C21 1.394(8) . ?
C13 C12 1.376(7) . ?
C21 C22 1.362(8) . ?
C24 C23 1.377(8) . ?
C22 C23 1.374(9) . ?
C7 C1 1.498(7) . ?
C1 C2 1.375(8) . ?
C1 C6 1.382(8) . ?
C2 C3 1.389(8) . ?
C3 C4 1.370(10) . ?
C4 C5 1.366(10) . ?
C6 C5 1.370(9) . ?
C26 C27 1.56(2) . ?
